data_7156604
loop_
_publ_author_name
'Wang, Kai-Kai'
'Li, Yan-Li'
'Wang, Zhan-Yong'
'Hu, Meng-Wei'
'Qiu, Ting-Ting'
'Zhu, Bao-Ku'

_publ_section_title
;
 Cross 1,3-dipolar cycloadditions of C,N-cyclic azomethine imines with an
 N-benzyl azomethine ylide: facile access to fused tricyclic
 1,2,4-hexahydrotriazines.
;
_journal_issue 2
_journal_name_full 'Organic &amp; biomolecular chemistry'
_journal_page_first 244
_journal_page_last 247
_journal_paper_doi 10.1039/c8ob02932f
_journal_volume 17
_journal_year 2019
_chemical_formula_sum 'C25 H24 Br N3 O'
_chemical_formula_weight 462.380
_space_group_IT_number 14
_space_group_name_Hall '-P 2yn'
_space_group_name_H-M_alt 'P 1 21/n 1'
_symmetry_Int_Tables_number 14
_symmetry_space_group_name_Hall '-P 2yn'
_symmetry_space_group_name_H-M 'P 1 21/n 1'
_audit_creation_date 2018-07-09
_audit_creation_method SHELXL-97
_audit_update_record
;
2018-10-01 deposited with the CCDC.
2018-12-06 downloaded from the CCDC.
;
_cell_angle_alpha 90.000
_cell_angle_beta 103.581(10)
_cell_angle_gamma 90.000
_cell_formula_units_Z 4
_cell_length_a 10.1801(4)
_cell_length_b 10.2257(14)
_cell_length_c 21.1176(12)
_cell_volume 2136.8(3)
_refine_ls_R_factor_all 0.106
_cod_data_source_file c8ob02932f2.cif
_cod_data_source_block a
_cod_depositor_comments 'Adding full bibliography for 7156604.cif.'
_cod_original_sg_symbol_Hall -P_2yn
_cod_database_code 7156604

loop_
_symmetry_equiv_pos_site_id
_symmetry_equiv_pos_as_xyz
1 x,y,z
2 1/2-x,1/2+y,1/2-z
3 -x,-y,-z
4 1/2+x,1/2-y,1/2+z

loop_
_atom_site_aniso_label
_atom_site_aniso_U_11
_atom_site_aniso_U_22
_atom_site_aniso_U_33
_atom_site_aniso_U_12
_atom_site_aniso_U_13
_atom_site_aniso_U_23
O1 0.0487(18) 0.093(2) 0.0605(18) 0.0111(17) 0.0162(15) -0.0117(16)
Br1 0.0961(4) 0.0647(3) 0.0609(3) -0.0122(3) 0.0224(3) -0.0136(2)
N1 0.056(2) 0.048(2) 0.0397(18) 0.0114(17) 0.0106(16) 0.0010(15)
N2 0.0454(19) 0.0353(17) 0.0347(17) 0.0032(15) 0.0109(14) 0.0024(13)
N3 0.057(2) 0.0463(19) 0.0371(17) 0.0105(17) 0.0152(15) -0.0063(15)
C1 0.061(3) 0.071(3) 0.080(3) -0.003(3) 0.038(3) -0.019(3)
C2 0.055(3) 0.065(3) 0.093(4) 0.016(3) 0.009(3) -0.016(3)
C3 0.065(3) 0.059(3) 0.076(3) 0.015(3) 0.009(3) 0.003(2)
C4 0.054(3) 0.040(2) 0.055(2) 0.007(2) 0.011(2) -0.001(2)
C5 0.045(2) 0.042(2) 0.038(2) -0.0046(19) 0.0117(18) -0.0068(18)
C6 0.050(3) 0.052(3) 0.050(2) -0.006(2) 0.020(2) -0.014(2)
C7 0.067(3) 0.059(3) 0.051(2) -0.018(2) 0.030(2) -0.008(2)
C8 0.072(3) 0.050(2) 0.039(2) -0.007(2) 0.021(2) 0.0033(19)
C9 0.045(2) 0.038(2) 0.0344(19) -0.0007(18) 0.0141(17) -0.0002(17)
C10 0.050(3) 0.047(2) 0.039(2) 0.004(2) 0.0132(18) 0.0042(18)
C11 0.067(3) 0.044(2) 0.043(2) 0.017(2) 0.010(2) -0.0009(19)
C12 0.049(3) 0.054(3) 0.033(2) 0.010(2) 0.009(2) 0.0075(19)
C13 0.043(2) 0.060(3) 0.0284(19) 0.011(2) 0.0123(17) 0.0093(19)
C14 0.054(3) 0.055(3) 0.041(2) -0.006(2) 0.0112(19) 0.006(2)
C15 0.061(3) 0.050(2) 0.035(2) -0.005(2) 0.0186(19) 0.0036(19)
C16 0.051(3) 0.051(3) 0.038(2) 0.007(2) 0.0076(19) -0.0002(19)
C17 0.049(3) 0.050(2) 0.045(2) -0.003(2) 0.012(2) 0.007(2)
C18 0.048(3) 0.058(3) 0.043(2) 0.001(2) 0.0169(19) 0.014(2)
C19 0.071(3) 0.050(3) 0.055(2) 0.011(2) 0.016(2) -0.010(2)
C20 0.045(2) 0.052(2) 0.045(2) 0.006(2) 0.0136(19) -0.015(2)
C21 0.071(3) 0.093(4) 0.043(2) -0.021(3) 0.016(2) -0.023(3)
C22 0.083(4) 0.100(4) 0.074(3) -0.037(3) 0.035(3) -0.022(3)
C23 0.089(4) 0.083(4) 0.057(3) -0.014(3) 0.030(3) -0.010(3)
C24 0.070(3) 0.089(4) 0.036(2) 0.009(3) 0.008(2) -0.008(2)
C25 0.055(3) 0.048(2) 0.058(3) 0.003(2) 0.010(2) -0.020(2)

loop_
_atom_site_label
_atom_site_type_symbol
_atom_site_fract_x
_atom_site_fract_y
_atom_site_fract_z
_atom_site_occupancy
_atom_site_symmetry_multiplicity
_atom_site_Wyckoff_symbol
_atom_site_calc_flag
_atom_site_thermal_displace_type
_atom_site_U_iso_or_equiv
O1 O -0.1707(3) 0.2150(3) 0.7647(1) 1.000 4 e d Uani 0.0667(8)
Br1 Br -0.1143(0) -0.2101(0) 0.5317(0) 1.000 4 e d Uani 0.0733(2)
N1 N 0.0513(4) 0.2503(3) 0.7783(1) 1.000 4 e d Uani 0.0479(8)
N2 N 0.1751(3) 0.1853(3) 0.7806(1) 1.000 4 e d Uani 0.0382(7)
N3 N 0.0868(3) 0.2779(3) 0.8917(1) 1.000 4 e d Uani 0.0460(8)
C1 C 0.5674(5) 0.0430(5) 0.8197(2) 1.000 4 e d Uani 0.0671(13)
H1A H 0.6220 0.0621 0.7912 1.000 4 e calc Uiso 0.08000
C2 C 0.6140(5) -0.0379(5) 0.8704(3) 1.000 4 e d Uani 0.0724(14)
H2A H 0.7013 -0.0710 0.8775 1.000 4 e calc Uiso 0.08700
C3 C 0.5340(5) -0.0715(4) 0.9116(2) 1.000 4 e d Uani 0.0677(13)
H3A H 0.5649 -0.1299 0.9456 1.000 4 e calc Uiso 0.08100
C4 C 0.4088(4) -0.0182(4) 0.9020(2) 1.000 4 e d Uani 0.050(1)
H4A H 0.3550 -0.0389 0.9306 1.000 4 e calc Uiso 0.06000
C5 C 0.3594(4) 0.0657(3) 0.8511(2) 1.000 4 e d Uani 0.0412(9)
C6 C 0.4390(4) 0.0984(4) 0.8091(2) 1.000 4 e d Uani 0.0492(10)
C7 C 0.3874(4) 0.1864(4) 0.7524(2) 1.000 4 e d Uani 0.0564(11)
H7A H 0.3548 0.1338 0.7136 1.000 4 e calc Uiso 0.06800
H7B H 0.4609 0.2405 0.7452 1.000 4 e calc Uiso 0.06800
C8 C 0.2756(4) 0.2722(4) 0.7631(2) 1.000 4 e d Uani 0.0521(10)
H8A H 0.3095 0.3341 0.7980 1.000 4 e calc Uiso 0.06200
H8B H 0.2358 0.3207 0.7238 1.000 4 e calc Uiso 0.06200
C9 C 0.2229(3) 0.1266(3) 0.8450(2) 1.000 4 e d Uani 0.0386(9)
H9A H 0.1605 0.0551 0.8479 1.000 4 e calc Uiso 0.04600
C10 C 0.2190(4) 0.2191(4) 0.9000(2) 1.000 4 e d Uani 0.0449(9)
H10A H 0.2414 0.1719 0.9410 1.000 4 e calc Uiso 0.05400
H10B H 0.2861 0.2872 0.9017 1.000 4 e calc Uiso 0.05400
C11 C 0.0524(4) 0.3442(4) 0.8298(2) 1.000 4 e d Uani 0.0523(10)
H11A H 0.1180 0.4124 0.8286 1.000 4 e calc Uiso 0.06300
H11B H -0.0359 0.3846 0.8238 1.000 4 e calc Uiso 0.06300
C12 C -0.0654(4) 0.1860(4) 0.7514(2) 1.000 4 e d Uani 0.0456(10)
C13 C -0.0624(4) 0.0850(4) 0.7015(2) 1.000 4 e d Uani 0.0434(9)
C14 C 0.0064(4) 0.1017(4) 0.6531(2) 1.000 4 e d Uani 0.050(1)
H14A H 0.0630 0.1735 0.6543 1.000 4 e calc Uiso 0.06000
C15 C -0.0080(4) 0.0131(4) 0.6030(2) 1.000 4 e d Uani 0.0476(10)
H15A H 0.0378 0.0250 0.5701 1.000 4 e calc Uiso 0.05700
C16 C -0.0903(4) -0.0923(4) 0.6020(2) 1.000 4 e d Uani 0.0473(10)
C17 C -0.1574(4) -0.1138(4) 0.6501(2) 1.000 4 e d Uani 0.0477(10)
H17A H -0.2111 -0.1876 0.6495 1.000 4 e calc Uiso 0.05700
C18 C -0.1430(4) -0.0226(4) 0.6995(2) 1.000 4 e d Uani 0.0484(10)
H18A H -0.1893 -0.0346 0.7321 1.000 4 e calc Uiso 0.05800
C19 C 0.0780(4) 0.3638(4) 0.9445(2) 1.000 4 e d Uani 0.0583(11)
H19A H 0.0024 0.4229 0.9299 1.000 4 e calc Uiso 0.07000
H19B H 0.1596 0.4162 0.9558 1.000 4 e calc Uiso 0.07000
C20 C 0.0605(4) 0.2942(4) 1.0038(2) 1.000 4 e d Uani 0.0465(10)
C21 C -0.0258(4) 0.1884(5) 0.9981(2) 1.000 4 e d Uani 0.0686(13)
H21A H -0.0687 0.1578 0.9570 1.000 4 e calc Uiso 0.08200
C22 C -0.0487(5) 0.1291(5) 1.0514(2) 1.000 4 e d Uani 0.0829(15)
H22A H -0.1095 0.0598 1.0462 1.000 4 e calc Uiso 0.09900
C23 C 0.0142(5) 0.1674(5) 1.1123(2) 1.000 4 e d Uani 0.0740(13)
H23A H -0.0011 0.1240 1.1486 1.000 4 e calc Uiso 0.08900
C24 C 0.0998(5) 0.2703(5) 1.1191(2) 1.000 4 e d Uani 0.0658(13)
H24A H 0.1417 0.3001 1.1605 1.000 4 e calc Uiso 0.07900
C25 C 0.1250(4) 0.3306(4) 1.0655(2) 1.000 4 e d Uani 0.0542(11)
H25A H 0.1877 0.3983 1.0712 1.000 4 e calc Uiso 0.06500

loop_
_atom_type_symbol
_atom_type_radius_bond
O 1.200
Br 1.200
N 1.200
C 1.200
H 1.200

loop_
_geom_angle_atom_site_label_1
_geom_angle_atom_site_label_2
_geom_angle_atom_site_label_3
_geom_angle
_geom_angle_publ_flag
C12 N1 N2 118.1(3) no
C12 N1 C11 119.1(3) no
N2 N1 C11 115.8(3) no
N1 N2 C9 108.9(3) no
N1 N2 C8 112.0(3) no
C9 N2 C8 112.6(3) no
C19 N3 C11 111.7(3) no
C19 N3 C10 112.6(3) no
C11 N3 C10 109.1(3) no
C2 C1 C6 121.2(4) no
C2 C1 H1A 119.40 no
C6 C1 H1A 119.40 no
C1 C2 C3 120.6(4) no
C1 C2 H2A 119.70 no
C3 C2 H2A 119.70 no
C2 C3 C4 118.9(4) no
C2 C3 H3A 120.60 no
C4 C3 H3A 120.60 no
C5 C4 C3 121.7(4) no
C5 C4 H4A 119.20 no
C3 C4 H4A 119.20 no
C4 C5 C6 119.6(4) no
C4 C5 C9 119.2(3) no
C6 C5 C9 121.2(3) no
C5 C6 C1 118.0(4) no
C5 C6 C7 121.0(4) no
C1 C6 C7 120.9(4) no
C6 C7 C8 111.6(3) no
C6 C7 H7A 109.30 no
C8 C7 H7A 109.30 no
C6 C7 H7B 109.30 no
C8 C7 H7B 109.30 no
H7A C7 H7B 108.00 no
N2 C8 C7 106.4(3) no
N2 C8 H8A 110.40 no
C7 C8 H8A 110.40 no
N2 C8 H8B 110.40 no
C7 C8 H8B 110.40 no
H8A C8 H8B 108.60 no
N2 C9 C5 110.4(3) no
N2 C9 C10 113.4(3) no
C5 C9 C10 112.7(3) no
N2 C9 H9A 106.60 no
C5 C9 H9A 106.60 no
C10 C9 H9A 106.60 no
N3 C10 C9 111.0(3) no
N3 C10 H10A 109.40 no
C9 C10 H10A 109.40 no
N3 C10 H10B 109.40 no
C9 C10 H10B 109.40 no
H10A C10 H10B 108.00 no
N3 C11 N1 109.0(3) no
N3 C11 H11A 109.90 no
N1 C11 H11A 109.90 no
N3 C11 H11B 109.90 no
N1 C11 H11B 109.90 no
H11A C11 H11B 108.30 no
O1 C12 N1 121.3(4) no
O1 C12 C13 120.3(4) no
N1 C12 C13 118.2(4) no
C14 C13 C18 118.8(4) no
C14 C13 C12 122.7(4) no
C18 C13 C12 118.1(3) no
C15 C14 C13 120.5(4) no
C15 C14 H14A 119.70 no
C13 C14 H14A 119.70 no
C14 C15 C16 119.1(4) no
C14 C15 H15A 120.40 no
C16 C15 H15A 120.40 no
C15 C16 C17 121.9(4) no
C15 C16 Br1 118.9(3) no
C17 C16 Br1 119.2(3) no
C16 C17 C18 118.0(4) no
C16 C17 H17A 121.00 no
C18 C17 H17A 121.00 no
C13 C18 C17 121.6(4) no
C13 C18 H18A 119.20 no
C17 C18 H18A 119.20 no
N3 C19 C20 113.7(3) no
N3 C19 H19A 108.80 no
C20 C19 H19A 108.80 no
N3 C19 H19B 108.80 no
C20 C19 H19B 108.80 no
H19A C19 H19B 107.70 no
C25 C20 C21 116.7(4) no
C25 C20 C19 123.2(4) no
C21 C20 C19 120.1(3) no
C22 C21 C20 120.8(4) no
C22 C21 H21A 119.60 no
C20 C21 H21A 119.60 no
C21 C22 C23 121.9(5) no
C21 C22 H22A 119.10 no
C23 C22 H22A 119.10 no
C24 C23 C22 118.4(5) no
C24 C23 H23A 120.80 no
C22 C23 H23A 120.80 no
C23 C24 C25 120.4(4) no
C23 C24 H24A 119.80 no
C25 C24 H24A 119.80 no
C24 C25 C20 121.7(4) no
C24 C25 H25A 119.20 no
C20 C25 H25A 119.20 no

loop_
_geom_bond_atom_site_label_1
_geom_bond_atom_site_label_2
_geom_bond_distance
_geom_bond_publ_flag
O1 C12 1.207(4) no
Br1 C16 1.883(4) no
N1 C12 1.360(5) no
N1 N2 1.415(4) no
N1 C11 1.450(4) no
N2 C9 1.462(4) no
N2 C8 1.466(4) no
N3 C19 1.439(4) no
N3 C11 1.440(4) no
N3 C10 1.447(4) no
C1 C2 1.348(6) no
C1 C6 1.394(5) no
C1 H1A 0.9300 no
C2 C3 1.366(6) no
C2 H2A 0.9300 no
C3 C4 1.357(5) no
C3 H3A 0.9300 no
C4 C5 1.375(5) no
C4 H4A 0.9300 no
C5 C6 1.375(5) no
C5 C9 1.501(5) no
C6 C7 1.492(5) no
C7 C8 1.497(5) no
C7 H7A 0.9700 no
C7 H7B 0.9700 no
C8 H8A 0.9700 no
C8 H8B 0.9700 no
C9 C10 1.506(5) no
C9 H9A 0.9800 no
C10 H10A 0.9700 no
C10 H10B 0.9700 no
C11 H11A 0.9700 no
C11 H11B 0.9700 no
C12 C13 1.480(5) no
C13 C14 1.379(5) no
C13 C18 1.367(5) no
C14 C15 1.374(5) no
C14 H14A 0.9300 no
C15 C16 1.362(5) no
C15 H15A 0.9300 no
C16 C17 1.368(5) no
C17 C18 1.381(5) no
C17 H17A 0.9300 no
C18 H18A 0.9300 no
C19 C20 1.488(5) no
C19 H19A 0.9700 no
C19 H19B 0.9700 no
C20 C25 1.367(5) no
C20 C21 1.381(5) no
C21 C22 1.346(6) no
C21 H21A 0.9300 no
C22 C23 1.353(6) no
C22 H22A 0.9300 no
C23 C24 1.352(6) no
C23 H23A 0.9300 no
C24 C25 1.364(5) no
C24 H24A 0.9300 no
C25 H25A 0.9300 no
